data_4334983
loop_
_publ_author_name
'Li-Ming Li'
'Kai Cheng'
'Fei Wang'
'Jian Zhang'

_publ_section_title
;
 Ionothermal Synthesis of Chiral Metal Phosphite Open Frameworks with In
 Situ Generated Organic Templates
;
_journal_name_full 'Inorganic Chemistry'
_journal_page_first 5654
_journal_page_last 5656
_journal_paper_doi 10.1021/ic4007795
_journal_volume 52
_journal_year 2013
_chemical_formula_moiety 'C8 H21 N2 O9 P3 Zn2'
_chemical_formula_sum 'C8 H18 N2 O9 P3 Zn2'
_chemical_formula_weight 513
_chemical_name_systematic
; 
 ? 
;
_space_group_IT_number 152
_symmetry_cell_setting trigonal
_symmetry_space_group_name_Hall 'P 31 2"'
_symmetry_space_group_name_H-M 'P 31 2 1'
_atom_sites_solution_hydrogens geom
_atom_sites_solution_primary direct
_atom_sites_solution_secondary difmap
_audit_creation_method SHELXL-97
_cell_angle_alpha 90.00
_cell_angle_beta 90.00
_cell_angle_gamma 120.00
_cell_formula_units_Z 3
_cell_length_a 9.8355(5)
_cell_length_b 9.8355(5)
_cell_length_c 15.6659(4)
_cell_measurement_reflns_used 1297
_cell_measurement_temperature 273(2)
_cell_measurement_theta_max 29.0093
_cell_measurement_theta_min 2.5951
_cell_volume 1312.44(10)
_computing_cell_refinement 'Bruker XSCANS'
_computing_data_collection 'Bruker XSCANS'
_computing_data_reduction 'Bruker SHELXTL'
_computing_molecular_graphics 'Bruker SHELXTL'
_computing_publication_material 'Bruker SHELXTL'
_computing_structure_refinement 'SHELXL-97 (Sheldrick, 1997)'
_computing_structure_solution 'SHELXS-97 (Sheldrick, 1990)'
_diffrn_ambient_temperature 273(2)
_diffrn_detector_area_resol_mean none
_diffrn_measured_fraction_theta_full 0.999
_diffrn_measured_fraction_theta_max 0.999
_diffrn_measurement_device_type 'Xcalibur, Eos'
_diffrn_measurement_method '\w scans'
_diffrn_radiation_monochromator graphite
_diffrn_radiation_source 'fine-focus sealed tube'
_diffrn_radiation_type MoK\a
_diffrn_radiation_wavelength 0.71073
_diffrn_reflns_av_R_equivalents 0.0264
_diffrn_reflns_av_sigmaI/netI 0.0491
_diffrn_reflns_limit_h_max 7
_diffrn_reflns_limit_h_min -11
_diffrn_reflns_limit_k_max 11
_diffrn_reflns_limit_k_min -4
_diffrn_reflns_limit_l_max 11
_diffrn_reflns_limit_l_min -18
_diffrn_reflns_number 2472
_diffrn_reflns_theta_full 24.99
_diffrn_reflns_theta_max 24.99
_diffrn_reflns_theta_min 2.72
_diffrn_standards_decay_% none
_diffrn_standards_interval_count none
_diffrn_standards_interval_time none
_diffrn_standards_number none
_exptl_absorpt_coefficient_mu 3.060
_exptl_absorpt_correction_T_max 0.3905
_exptl_absorpt_correction_T_min 0.3905
_exptl_absorpt_correction_type multi-scan
_exptl_absorpt_process_details '(SADABS; Bruker, 2001)'
_exptl_crystal_colour colorless
_exptl_crystal_density_diffrn 1.935
_exptl_crystal_description block
_exptl_crystal_F_000 804
_exptl_crystal_size_max 0.312
_exptl_crystal_size_mid 0.256
_exptl_crystal_size_min 0.204
_refine_diff_density_max 0.642
_refine_diff_density_min -0.349
_refine_diff_density_rms 0.086
_refine_ls_abs_structure_details 'Flack H D (1983), Acta Cryst. A39, 876-881'
_refine_ls_abs_structure_Flack 0.00(2)
_refine_ls_extinction_method none
_refine_ls_goodness_of_fit_ref 1.038
_refine_ls_hydrogen_treatment mixed
_refine_ls_matrix_type full
_refine_ls_number_parameters 114
_refine_ls_number_reflns 1520
_refine_ls_number_restraints 0
_refine_ls_restrained_S_all 1.038
_refine_ls_R_factor_all 0.0366
_refine_ls_R_factor_gt 0.0334
_refine_ls_shift/su_max 0.000
_refine_ls_shift/su_mean 0.000
_refine_ls_structure_factor_coef Fsqd
_refine_ls_weighting_details 'calc w=1/[\s^2^(Fo^2^)+(0.0369P)^2^+0.5834P] where P=(Fo^2^+2Fc^2^)/3'
_refine_ls_weighting_scheme calc
_refine_ls_wR_factor_gt 0.0760
_refine_ls_wR_factor_ref 0.0778
_reflns_number_gt 1433
_reflns_number_total 1520
_reflns_threshold_expression >2sigma(I)
_cod_data_source_file ic4007795_si_002_2.cif
_cod_data_source_block 2
_cod_database_code 4334983

loop_
_symmetry_equiv_pos_as_xyz
'x, y, z'
'-y, x-y, z+1/3'
'-x+y, -x, z+2/3'
'y, x, -z'
'x-y, -y, -z+2/3'
'-x, -x+y, -z+1/3'

loop_
_atom_site_label
_atom_site_type_symbol
_atom_site_fract_x
_atom_site_fract_y
_atom_site_fract_z
_atom_site_U_iso_or_equiv
_atom_site_adp_type
_atom_site_occupancy
_atom_site_symmetry_multiplicity
_atom_site_calc_flag
_atom_site_refinement_flags
Zn1 Zn 0.47854(6) 0.30458(6) 0.06159(3) 0.02034(17) Uani 1 1 d .
P2 P 0.62071(16) 0.46768(16) -0.11278(7) 0.0236(3) Uani 1 1 d .
P1 P 0.1191(3) 0.1504(3) 0.02907(18) 0.0412(8) Uani 0.50 1 d P
O3 O 0.6211(5) 0.3755(5) -0.03592(19) 0.0383(10) Uani 1 1 d .
O4 O 0.6529(4) 0.4047(4) -0.19298(18) 0.0256(8) Uani 1 1 d .
O2 O 0.2762(5) 0.1399(5) 0.0323(3) 0.0584(14) Uani 1 1 d .
O5 O 0.4780(5) 0.4837(5) -0.1204(2) 0.0448(11) Uani 1 1 d .
N1 N 0.6620(5) 0.0208(5) -0.0862(3) 0.0276(10) Uani 1 1 d .
C3 C 0.6731(7) -0.1212(6) -0.1089(3) 0.0310(13) Uani 1 1 d .
H3A H 0.6013 -0.2094 -0.0738 0.037 Uiso 1 1 calc R
H3B H 0.7788 -0.1010 -0.0983 0.037 Uiso 1 1 calc R
C4 C 0.6318(6) -0.1609(6) -0.2036(3) 0.0288(12) Uani 1 1 d .
H4A H 0.7047 -0.1876 -0.2299 0.035 Uiso 1 1 calc R
H4B H 0.5267 -0.2504 -0.2090 0.035 Uiso 1 1 calc R
C1 C 0.6746(8) 0.0455(7) 0.0077(3) 0.0531(18) Uani 1 1 d .
H1A H 0.6662 0.1362 0.0214 0.080 Uiso 1 1 calc R
H1B H 0.7742 0.0614 0.0270 0.080 Uiso 1 1 calc R
H1C H 0.5916 -0.0451 0.0354 0.080 Uiso 1 1 calc R
O1 O -0.0099(7) -0.0099(7) 0.0000 0.085(3) Uani 1 2 d S
C2 C 0.5085(7) -0.0034(7) -0.1189(3) 0.0411(15) Uani 1 1 d .
H2A H 0.4894 0.0774 -0.0963 0.049 Uiso 1 1 calc R
H2B H 0.4240 -0.1046 -0.1001 0.049 Uiso 1 1 calc R

loop_
_atom_site_aniso_label
_atom_site_aniso_U_11
_atom_site_aniso_U_22
_atom_site_aniso_U_33
_atom_site_aniso_U_23
_atom_site_aniso_U_13
_atom_site_aniso_U_12
Zn1 0.0277(3) 0.0224(3) 0.0152(3) 0.0004(2) -0.0028(2) 0.0157(3)
P2 0.0337(8) 0.0324(8) 0.0137(6) 0.0033(6) 0.0037(6) 0.0232(7)
P1 0.0277(14) 0.0320(17) 0.0505(19) 0.0149(13) -0.0072(12) 0.0049(13)
O3 0.055(2) 0.060(3) 0.0196(17) 0.0139(17) 0.0105(16) 0.043(2)
O4 0.0278(18) 0.035(2) 0.0160(15) 0.0050(15) 0.0080(14) 0.0173(17)
O2 0.042(3) 0.033(2) 0.086(3) 0.014(2) -0.028(2) 0.008(2)
O5 0.051(3) 0.077(3) 0.033(2) 0.014(2) 0.012(2) 0.052(3)
N1 0.035(3) 0.020(2) 0.028(2) -0.0034(19) 0.007(2) 0.0133(19)
C3 0.043(3) 0.025(3) 0.033(3) -0.001(2) 0.003(3) 0.023(3)
C4 0.028(3) 0.018(2) 0.039(3) -0.004(2) 0.004(2) 0.011(2)
C1 0.073(5) 0.045(4) 0.039(3) -0.004(3) 0.011(3) 0.028(4)
O1 0.045(3) 0.045(3) 0.136(7) 0.024(3) -0.024(3) 0.001(3)
C2 0.028(3) 0.031(3) 0.066(4) -0.012(3) 0.003(3) 0.016(3)

loop_
_atom_type_symbol
_atom_type_description
_atom_type_scat_dispersion_real
_atom_type_scat_dispersion_imag
_atom_type_scat_source
C C 0.0033 0.0016 'International Tables Vol C Tables 4.2.6.8 and 6.1.1.4'
H H 0.0000 0.0000 'International Tables Vol C Tables 4.2.6.8 and 6.1.1.4'
N N 0.0061 0.0033 'International Tables Vol C Tables 4.2.6.8 and 6.1.1.4'
O O 0.0106 0.0060 'International Tables Vol C Tables 4.2.6.8 and 6.1.1.4'
P P 0.1023 0.0942 'International Tables Vol C Tables 4.2.6.8 and 6.1.1.4'
Zn Zn 0.2839 1.4301 'International Tables Vol C Tables 4.2.6.8 and 6.1.1.4'

loop_
_geom_angle_atom_site_label_1
_geom_angle_atom_site_label_2
_geom_angle_atom_site_label_3
_geom_angle
_geom_angle_site_symmetry_1
_geom_angle_site_symmetry_3
O2 Zn1 O5 115.3(2) . 4
O2 Zn1 O3 112.12(18) . .
O5 Zn1 O3 111.31(18) 4 .
O2 Zn1 O4 115.37(15) . 2_655
O5 Zn1 O4 101.09(15) 4 2_655
O3 Zn1 O4 100.22(14) . 2_655
O4 P2 O5 112.3(2) . .
O4 P2 O3 110.8(2) . .
O5 P2 O3 114.3(2) . .
P1 P1 O1 69.66(14) 4 .
P1 P1 O2 75.4(3) 4 4
O1 P1 O2 111.3(2) . 4
P1 P1 O2 65.0(3) 4 .
O1 P1 O2 106.0(3) . .
O2 P1 O2 109.6(3) 4 .
P2 O3 Zn1 128.5(2) . .
P2 O4 Zn1 126.1(2) . 3_664
P1 O2 P1 39.6(2) 4 .
P1 O2 Zn1 135.8(3) 4 .
P1 O2 Zn1 126.1(3) . .
P2 O5 Zn1 146.1(2) . 4
C4 N1 C2 108.9(4) 5_554 .
C4 N1 C3 108.7(4) 5_554 .
C2 N1 C3 108.0(4) . .
C4 N1 C1 109.7(4) 5_554 .
C2 N1 C1 111.1(4) . .
C3 N1 C1 110.4(4) . .
N1 C3 C4 109.4(4) . .
N1 C3 H3A 109.8 . .
C4 C3 H3A 109.8 . .
N1 C3 H3B 109.8 . .
C4 C3 H3B 109.8 . .
H3A C3 H3B 108.2 . .
N1 C4 C3 108.6(4) 5_554 .
N1 C4 H4A 110.0 5_554 .
C3 C4 H4A 110.0 . .
N1 C4 H4B 110.0 5_554 .
C3 C4 H4B 110.0 . .
H4A C4 H4B 108.4 . .
N1 C1 H1A 109.5 . .
N1 C1 H1B 109.5 . .
H1A C1 H1B 109.5 . .
N1 C1 H1C 109.5 . .
H1A C1 H1C 109.5 . .
H1B C1 H1C 109.5 . .
P1 O1 P1 40.7(3) 4 .
N1 C2 C2 109.7(3) . 5_554
N1 C2 H2A 109.7 . .
C2 C2 H2A 109.7 5_554 .
N1 C2 H2B 109.7 . .
C2 C2 H2B 109.7 5_554 .
H2A C2 H2B 108.2 . .

loop_
_geom_bond_atom_site_label_1
_geom_bond_atom_site_label_2
_geom_bond_distance
_geom_bond_site_symmetry_2
Zn1 O2 1.889(4) .
Zn1 O5 1.917(4) 4
Zn1 O3 1.951(3) .
Zn1 O4 1.946(3) 2_655
P2 O4 1.503(3) .
P2 O5 1.493(4) .
P2 O3 1.508(3) .
P1 P1 1.055(6) 4
P1 O1 1.517(7) .
P1 O2 1.499(5) 4
P1 O2 1.600(5) .
O4 Zn1 1.946(3) 3_664
O2 P1 1.499(5) 4
O5 Zn1 1.917(4) 4
N1 C4 1.499(6) 5_554
N1 C2 1.496(6) .
N1 C3 1.498(6) .
N1 C1 1.487(6) .
C3 C4 1.536(6) .
C3 H3A 0.9700 .
C3 H3B 0.9700 .
C4 N1 1.499(6) 5_554
C4 H4A 0.9700 .
C4 H4B 0.9700 .
C1 H1A 0.9600 .
C1 H1B 0.9600 .
C1 H1C 0.9600 .
O1 P1 1.517(7) 4
C2 C2 1.497(11) 5_554
C2 H2A 0.9700 .
C2 H2B 0.9700 .
